data_4322476
loop_
_publ_author_name
'Ksenia Krylova'
'Chandrika P. Kulatilleke'
'Mary Jane Heeg'
'Cynthia A. Salhi'
'L. A. Ochrymowycz'
'D. B. Rorabacher'

_publ_section_title
;
 A Structural Strategy for Generating Rapid Electron-Transfer Kinetics in
 Copper(II/I) Systems
;
_journal_name_full 'Inorganic Chemistry'
_journal_page_first 4322
_journal_page_last 4328
_journal_paper_doi 10.1021/ic990365o
_journal_volume 38
_journal_year 1999
_chemical_formula_sum 'C10 H22 Cl2 Cu O11 S4'
_chemical_formula_weight 580.96
_chemical_name_systematic
;
 ?
;
_space_group_IT_number 14
_symmetry_cell_setting monoclinic
_symmetry_space_group_name_Hall '-P 2ybc'
_symmetry_space_group_name_H-M 'P 1 21/c 1'
_atom_sites_solution_hydrogens geom
_atom_sites_solution_primary direct
_atom_sites_solution_secondary difmap
_audit_creation_method SHELXL
_cell_angle_alpha 90.00
_cell_angle_beta 112.11(6)
_cell_angle_gamma 90.00
_cell_formula_units_Z 4
_cell_length_a 15.774(2)
_cell_length_b 8.485(5)
_cell_length_c 16.508(9)
_cell_measurement_reflns_used 24
_cell_measurement_temperature 295(2)
_cell_measurement_theta_min 20
_cell_volume 2047.0(19)
_computing_cell_refinement Siemens
_computing_data_collection 'Siemens XSCANS'
_computing_data_reduction Siemens
_computing_molecular_graphics SHELXTL-Plus
_computing_publication_material SHELXL-93
_computing_structure_refinement 'SHELXL-93 (Sheldrick, 1993)'
_computing_structure_solution 'SHELXS-86 (Sheldrick, 1990)'
_diffrn_ambient_temperature 295(2)
_diffrn_measurement_device 'Siemens R3'
_diffrn_measurement_method 'theta-2theta scans'
_diffrn_radiation_monochromator graphite
_diffrn_radiation_source 'fine-focus sealed tube'
_diffrn_radiation_type MoK\a
_diffrn_radiation_wavelength 0.71073
_diffrn_reflns_av_R_equivalents 0.0344
_diffrn_reflns_av_sigmaI/netI 0.0717
_diffrn_reflns_limit_h_max 14
_diffrn_reflns_limit_h_min 0
_diffrn_reflns_limit_k_max 10
_diffrn_reflns_limit_k_min 0
_diffrn_reflns_limit_l_max 18
_diffrn_reflns_limit_l_min -19
_diffrn_reflns_number 4250
_diffrn_reflns_theta_max 25.04
_diffrn_reflns_theta_min 2.66
_diffrn_standards_decay_% .04
_diffrn_standards_interval_count 100
_diffrn_standards_number 3
_exptl_absorpt_coefficient_mu 1.788
_exptl_absorpt_correction_T_max .79
_exptl_absorpt_correction_T_min .75
_exptl_absorpt_correction_type empirical
_exptl_crystal_colour dark_green
_exptl_crystal_density_diffrn 1.885
_exptl_crystal_description tablet
_exptl_crystal_F_000 1188
_exptl_crystal_size_max 0.22
_exptl_crystal_size_mid 0.16
_exptl_crystal_size_min 0.12
_refine_diff_density_max 0.820
_refine_diff_density_min -0.376
_refine_diff_density_rms 0.090
_refine_ls_extinction_coef 0.0008(4)
_refine_ls_extinction_expression Fc^*^=kFc[1+0.001xFc^2^\l^3^/sin(2\q)]^-1/4^
_refine_ls_extinction_method SHELXL
_refine_ls_goodness_of_fit_all 1.001
_refine_ls_goodness_of_fit_obs 1.155
_refine_ls_matrix_type full
_refine_ls_number_parameters 339
_refine_ls_number_reflns 3332
_refine_ls_number_restraints 0
_refine_ls_restrained_S_all 1.008
_refine_ls_restrained_S_obs 1.155
_refine_ls_R_factor_all 0.0896
_refine_ls_R_factor_obs 0.0523
_refine_ls_shift/esd_max -0.130
_refine_ls_shift/esd_mean 0.005
_refine_ls_structure_factor_coef Fsqd
_refine_ls_weighting_details 'w=1/[\s^2^(Fo^2^)+(0.0521P)^2^+0.0000P] where P=(Fo^2^+2Fc^2^)/3'
_refine_ls_weighting_scheme calc
_refine_ls_wR_factor_all 0.1112
_refine_ls_wR_factor_obs 0.0998
_reflns_number_observed 2163
_reflns_number_total 3333
_reflns_observed_criterion >2sigma(I)
_cod_data_source_file ic990365o_3.cif
_cod_data_source_block doc2
_cod_depositor_comments
;
The following automatic conversions were performed:

'_refine_ls_weighting_scheme' value 'calc
w=1/[\s^2^(Fo^2^)+(0.0521P)^2^+0.0000P] where P=(Fo^2^+2Fc^2^)/3' was
changed to 'calc'. New tag '_refine_ls_weighting_details' was
created. The value of the new tag was set to
'w=1/[\s^2^(Fo^2^)+(0.0521P)^2^+0.0000P] where P=(Fo^2^+2Fc^2^)/3'.

Automatic conversion script
Id: cif_fix_values 3143 2015-03-26 13:38:13Z robertas 
;
_cod_original_cell_volume 2047.0(17)
_cod_database_code 4322476

loop_
_symmetry_equiv_pos_as_xyz
'x, y, z'
'-x, y+1/2, -z+1/2'
'-x, -y, -z'
'x, -y-1/2, z-1/2'

loop_
_atom_site_aniso_label
_atom_site_aniso_U_11
_atom_site_aniso_U_22
_atom_site_aniso_U_33
_atom_site_aniso_U_23
_atom_site_aniso_U_13
_atom_site_aniso_U_12
Cu1 0.0315(4) 0.0331(4) 0.0317(4) -0.0025(3) 0.0118(3) -0.0036(4)
S1 0.0519(11) 0.0414(10) 0.0345(8) -0.0057(7) 0.0218(8) -0.0159(8)
S2 0.0319(9) 0.0371(9) 0.0392(8) 0.0058(7) 0.0076(7) 0.0008(8)
S3 0.0397(9) 0.0385(10) 0.0341(8) -0.0051(7) 0.0136(7) 0.0033(8)
S4 0.0294(9) 0.0457(10) 0.0400(9) -0.0083(8) 0.0088(7) 0.0041(8)
C1 0.049(4) 0.046(5) 0.034(4) 0.006(3) 0.009(3) -0.001(4)
C2 0.031(4) 0.037(4) 0.040(4) 0.000(3) -0.001(3) -0.009(3)
C3 0.023(4) 0.043(4) 0.063(5) 0.001(4) 0.018(3) -0.002(4)
C4 0.042(4) 0.036(4) 0.055(4) 0.005(3) 0.030(4) 0.005(3)
C5 0.047(4) 0.052(5) 0.033(4) 0.004(3) 0.014(3) 0.013(4)
C6 0.051(5) 0.043(4) 0.037(4) 0.002(3) 0.012(3) 0.012(4)
C7 0.038(4) 0.044(4) 0.047(4) -0.013(3) 0.023(3) -0.001(4)
C8 0.035(4) 0.055(5) 0.055(4) -0.015(3) 0.028(3) -0.007(4)
C9 0.065(6) 0.068(6) 0.052(5) -0.022(4) 0.034(4) -0.012(5)
C10 0.058(6) 0.086(7) 0.046(5) -0.027(5) 0.023(4) -0.026(5)
O1 0.060(3) 0.053(3) 0.056(3) -0.017(3) 0.029(3) -0.015(3)
O2 0.053(4) 0.048(4) 0.070(4) -0.012(4) 0.031(3) -0.017(3)
Cl1 0.0418(10) 0.0360(9) 0.0463(9) -0.0006(7) 0.0188(8) -0.0002(8)
O3 0.058(4) 0.087(5) 0.137(5) -0.033(4) 0.009(4) -0.017(4)
O4 0.081(4) 0.068(4) 0.205(8) -0.024(4) 0.085(5) 0.004(4)
O5 0.160(7) 0.053(4) 0.148(6) 0.028(4) 0.056(5) -0.030(4)
O6 0.129(6) 0.149(7) 0.067(4) -0.018(4) 0.034(4) -0.001(5)
Cl2 0.0416(10) 0.0725(14) 0.0442(10) 0.0042(9) 0.0159(8) -0.0024(10)
O7 0.082(4) 0.176(7) 0.057(4) 0.023(4) 0.001(3) -0.028(5)
O8 0.191(8) 0.127(6) 0.138(6) 0.003(5) 0.073(6) -0.093(6)
O9 0.094(5) 0.277(11) 0.051(4) -0.037(5) 0.019(4) -0.037(6)
O10 0.173(8) 0.175(9) 0.219(9) 0.055(7) 0.129(8) 0.094(7)
O11 0.139(6) 0.065(4) 0.065(4) 0.011(3) 0.055(4) 0.013(4)

loop_
_atom_site_label
_atom_site_type_symbol
_atom_site_fract_x
_atom_site_fract_y
_atom_site_fract_z
_atom_site_U_iso_or_equiv
_atom_site_thermal_displace_type
_atom_site_occupancy
_atom_site_calc_flag
_atom_site_refinement_flags
_atom_site_disorder_group
Cu1 Cu 0.76282(5) 0.22470(9) -0.07556(4) 0.0321(2) Uani 1 d . .
S1 S 0.77413(12) 0.1417(2) -0.20746(10) 0.0410(4) Uani 1 d . .
S2 S 0.60471(10) 0.2125(2) -0.14967(10) 0.0377(4) Uani 1 d . .
S3 S 0.73485(10) 0.2367(2) 0.05209(9) 0.0375(4) Uani 1 d . .
S4 S 0.88673(10) 0.0620(2) -0.00432(10) 0.0396(4) Uani 1 d . .
C1 C 0.6592(5) 0.0556(9) -0.2634(4) 0.045(2) Uani 1 d . .
C2 C 0.6110(5) 0.0280(8) -0.2017(4) 0.040(2) Uani 1 d . .
C3 C 0.5662(5) 0.1574(10) -0.0638(5) 0.042(2) Uani 1 d . .
C4 C 0.6401(5) 0.0980(8) 0.0174(5) 0.041(2) Uani 1 d . .
C5 C 0.8267(5) 0.1193(9) 0.1270(4) 0.044(2) Uani 1 d . .
C6 C 0.8538(5) -0.0136(8) 0.0827(4) 0.045(2) Uani 1 d . .
C7 C 0.8560(5) -0.0964(8) -0.0835(4) 0.041(2) Uani 1 d . .
C8 C 0.8475(5) -0.0331(8) -0.1719(4) 0.045(2) Uani 1 d . .
C9 C 0.8181(6) -0.1585(12) -0.2426(6) 0.058(2) Uani 1 d . .
C10 C 0.6645(7) -0.0865(12) -0.3166(5) 0.062(2) Uani 1 d . .
O1 O 0.7256(4) -0.2032(6) -0.2638(3) 0.0541(13) Uani 1 d . .
O2 O 0.8043(5) 0.4561(9) -0.0843(6) 0.054(2) Uani 1 d . .
Cl1 Cl 0.40216(11) 0.3403(2) 0.07200(10) 0.0407(4) Uani 1 d . .
O3 O 0.3131(4) 0.2850(7) 0.0272(4) 0.102(2) Uani 1 d . .
O4 O 0.4663(4) 0.2290(7) 0.0737(5) 0.109(2) Uani 1 d . .
O5 O 0.4173(5) 0.4851(7) 0.0409(5) 0.121(3) Uani 1 d . .
O6 O 0.4122(5) 0.3615(9) 0.1601(4) 0.116(2) Uani 1 d . .
Cl2 Cl 0.98283(12) -0.0425(2) -0.36418(11) 0.0528(5) Uani 1 d . .
O7 O 0.8917(4) -0.0850(9) -0.4145(3) 0.112(2) Uani 1 d . .
O8 O 1.0043(6) 0.0874(9) -0.4051(5) 0.149(3) Uani 1 d . .
O9 O 0.9882(4) -0.0078(11) -0.2802(4) 0.143(3) Uani 1 d . .
O10 O 1.0372(6) -0.1694(11) -0.3649(6) 0.173(4) Uani 1 d . .
O11 O 0.6542(5) 0.0165(7) 0.2153(4) 0.085(2) Uani 1 d . .
H1 H 0.6350(36) 0.1361(64) -0.2943(33) 0.025(16) Uiso 1 d . .
H2A H 0.6401(35) -0.0485(63) -0.1575(34) 0.028(15) Uiso 1 d . .
H2B H 0.5557(46) 0.0003(76) -0.2324(40) 0.054(21) Uiso 1 d . .
H3A H 0.5228(39) 0.0913(68) -0.0855(34) 0.031(17) Uiso 1 d . .
H3B H 0.5342(36) 0.2469(64) -0.0571(31) 0.025(15) Uiso 1 d . .
H4A H 0.6636(32) 0.0102(57) 0.0059(29) 0.009(13) Uiso 1 d . .
H4B H 0.6217(37) 0.0727(65) 0.0657(35) 0.036(16) Uiso 1 d . .
H5A H 0.8067(30) 0.0792(55) 0.1684(29) 0.012(13) Uiso 1 d . .
H5B H 0.8828(53) 0.2099(93) 0.1574(48) 0.094(27) Uiso 1 d . .
H6A H 0.9006(35) -0.0751(62) 0.1147(32) 0.023(15) Uiso 1 d . .
H6B H 0.8045(35) -0.0963(61) 0.0556(31) 0.024(14) Uiso 1 d . .
H7A H 0.8072(36) -0.1350(60) -0.0860(31) 0.017(16) Uiso 1 d . .
H7B H 0.9093(40) -0.1858(70) -0.0577(35) 0.046(17) Uiso 1 d . .
H8 H 0.9053(32) 0.0011(52) -0.1645(27) 0.009(13) Uiso 1 d . .
H9A H 0.8280(47) -0.1265(82) -0.2900(47) 0.066(24) Uiso 1 d . .
H9B H 0.8555(49) -0.2504(84) -0.2190(45) 0.065(25) Uiso 1 d . .
H10A H 0.6898(43) -0.0556(75) -0.3593(43) 0.057(21) Uiso 1 d . .
H10B H 0.6134(52) -0.1190(94) -0.3308(47) 0.073(30) Uiso 1 d . .
H02A H 0.8455(48) 0.4457(93) -0.0878(48) 0.050 Uiso 1 d . .
H02B H 0.8044(70) 0.4947(108) -0.0602(59) 0.051(40) Uiso 1 d . .
H11A H 0.6348(45) 0.0037(80) 0.2542(43) 0.050 Uiso 1 d . .
H11B H 0.6707(47) -0.0788(78) 0.2204(44) 0.050 Uiso 1 d . .

loop_
_atom_type_symbol
_atom_type_description
_atom_type_scat_dispersion_real
_atom_type_scat_dispersion_imag
_atom_type_scat_source
C C 0.0033 0.0016 'International Tables Vol C Tables 4.2.6.8 and 6.1.1.4'
H H 0.0000 0.0000 'International Tables Vol C Tables 4.2.6.8 and 6.1.1.4'
O O 0.0106 0.0060 'International Tables Vol C Tables 4.2.6.8 and 6.1.1.4'
S S 0.1246 0.1234 'International Tables Vol C Tables 4.2.6.8 and 6.1.1.4'
Cl Cl 0.1484 0.1585 'International Tables Vol C Tables 4.2.6.8 and 6.1.1.4'
Cu Cu 0.3201 1.2651 'International Tables Vol C Tables 4.2.6.8 and 6.1.1.4'

loop_
_geom_angle_atom_site_label_1
_geom_angle_atom_site_label_2
_geom_angle_atom_site_label_3
_geom_angle
_geom_angle_site_symmetry_1
_geom_angle_site_symmetry_3
_geom_angle_publ_flag
O2 Cu1 S3 101.2(2) . . ?
O2 Cu1 S4 111.6(2) . . ?
S3 Cu1 S4 88.72(7) . . ?
O2 Cu1 S2 107.8(2) . . ?
S3 Cu1 S2 86.95(8) . . ?
S4 Cu1 S2 140.42(7) . . ?
O2 Cu1 S1 94.7(2) . . ?
S3 Cu1 S1 164.04(7) . . ?
S4 Cu1 S1 87.03(8) . . ?
S2 Cu1 S1 86.55(8) . . ?
C8 S1 C1 102.9(3) . . ?
C8 S1 Cu1 101.8(2) . . ?
C1 S1 Cu1 100.3(2) . . ?
C3 S2 C2 104.2(4) . . ?
C3 S2 Cu1 102.1(2) . . ?
C2 S2 Cu1 92.8(2) . . ?
C5 S3 C4 102.2(3) . . ?
C5 S3 Cu1 102.7(2) . . ?
C4 S3 Cu1 95.8(2) . . ?
C7 S4 C6 103.3(3) . . ?
C7 S4 Cu1 97.5(3) . . ?
C6 S4 Cu1 100.0(2) . . ?
C2 C1 C10 115.0(6) . . ?
C2 C1 S1 112.0(4) . . ?
C10 C1 S1 110.3(6) . . ?
C1 C2 S2 108.7(5) . . ?
C4 C3 S2 114.4(5) . . ?
C3 C4 S3 109.6(5) . . ?
C6 C5 S3 112.6(5) . . ?
C5 C6 S4 109.9(5) . . ?
C8 C7 S4 109.6(5) . . ?
C7 C8 C9 112.5(6) . . ?
C7 C8 S1 114.3(5) . . ?
C9 C8 S1 110.3(6) . . ?
O1 C9 C8 111.5(6) . . ?
O1 C10 C1 111.8(6) . . ?
C9 O1 C10 111.2(7) . . ?
O4 Cl1 O5 112.8(4) . . ?
O4 Cl1 O3 111.4(4) . . ?
O5 Cl1 O3 112.3(4) . . ?
O4 Cl1 O6 105.7(4) . . ?
O5 Cl1 O6 107.5(4) . . ?
O3 Cl1 O6 106.7(4) . . ?
O10 Cl2 O9 111.7(6) . . ?
O10 Cl2 O8 110.2(5) . . ?
O9 Cl2 O8 112.3(5) . . ?
O10 Cl2 O7 107.2(6) . . ?
O9 Cl2 O7 107.9(4) . . ?
O8 Cl2 O7 107.2(5) . . ?

loop_
_geom_bond_atom_site_label_1
_geom_bond_atom_site_label_2
_geom_bond_distance
_geom_bond_site_symmetry_2
_geom_bond_publ_flag
Cu1 O2 2.092(7) . ?
Cu1 S3 2.312(2) . ?
Cu1 S4 2.319(2) . ?
Cu1 S2 2.330(2) . ?
Cu1 S1 2.358(2) . ?
S1 C8 1.836(7) . ?
S1 C1 1.848(7) . ?
S2 C3 1.801(7) . ?
S2 C2 1.806(7) . ?
S3 C5 1.809(6) . ?
S3 C4 1.817(7) . ?
S4 C7 1.809(7) . ?
S4 C6 1.818(7) . ?
C1 C2 1.501(9) . ?
C1 C10 1.512(10) . ?
C3 C4 1.494(9) . ?
C5 C6 1.492(9) . ?
C7 C8 1.514(9) . ?
C8 C9 1.517(9) . ?
C9 O1 1.418(9) . ?
C10 O1 1.427(10) . ?
Cl1 O4 1.376(6) . ?
Cl1 O5 1.387(6) . ?
Cl1 O3 1.399(5) . ?
Cl1 O6 1.415(6) . ?
Cl2 O10 1.380(8) . ?
Cl2 O9 1.389(6) . ?
Cl2 O8 1.400(7) . ?
Cl2 O7 1.410(6) . ?
